data_7022303
loop_
_publ_author_name
'Xu, Feng'
'Tao, Tao'
'Zhang, Kun'
'Wang, Xiao-Xu'
'Huang, Wei'
'You, Xiao-Zeng'

_publ_section_title
;
 C-C bond cleavage in acetonitrile by copper(II)-bipyridine complexes and
 in situ formation of cyano-bridged mixed-valent copper complexes.
;
_journal_issue 10
_journal_name_full 'Dalton transactions (Cambridge, England : 2003)'
_journal_page_first 3631
_journal_page_last 3645
_journal_paper_doi 10.1039/c2dt32281a
_journal_volume 42
_journal_year 2013
_chemical_formula_moiety 'C25 H22 Cu N6, 2(Cl O4)'
_chemical_formula_sum 'C25 H22 Cl2 Cu N6 O8'
_chemical_formula_weight 668.94
_chemical_name_systematic
;
?
;
_space_group_IT_number 14
_symmetry_cell_setting monoclinic
_symmetry_space_group_name_Hall '-P 2ybc'
_symmetry_space_group_name_H-M 'P 1 21/c 1'
_atom_sites_solution_hydrogens geom
_atom_sites_solution_primary direct
_atom_sites_solution_secondary difmap
_audit_creation_method SHELXL-97
_cell_angle_alpha 90.00
_cell_angle_beta 113.7140(10)
_cell_angle_gamma 90.00
_cell_formula_units_Z 4
_cell_length_a 17.7849(15)
_cell_length_b 9.4814(8)
_cell_length_c 18.1854(15)
_cell_measurement_reflns_used 4945
_cell_measurement_temperature 291(2)
_cell_measurement_theta_max 26.108
_cell_measurement_theta_min 2.447
_cell_volume 2807.6(4)
_computing_cell_refinement SMART
_computing_data_collection 'SMART (Bruker 2000)'
_computing_data_reduction 'SAINT (Bruker 2000)'
_computing_molecular_graphics SHELXTL
_computing_publication_material SHELXTL
_computing_structure_refinement 'SHELXTL (BRUKER 2000)'
_computing_structure_solution 'SHELXTL (BRUKER 2000)'
_diffrn_ambient_temperature 291(2)
_diffrn_detector_area_resol_mean 0
_diffrn_measured_fraction_theta_full 0.997
_diffrn_measured_fraction_theta_max 0.997
_diffrn_measurement_device_type 'Bruker Smart Apex CCD area detector'
_diffrn_measurement_method '\f and \w scans'
_diffrn_radiation_monochromator graphite
_diffrn_radiation_source 'fine-focus sealed tube'
_diffrn_radiation_type MoK\a
_diffrn_radiation_wavelength 0.71073
_diffrn_reflns_av_R_equivalents 0.0476
_diffrn_reflns_av_sigmaI/netI 0.0418
_diffrn_reflns_limit_h_max 20
_diffrn_reflns_limit_h_min -21
_diffrn_reflns_limit_k_max 11
_diffrn_reflns_limit_k_min -11
_diffrn_reflns_limit_l_max 21
_diffrn_reflns_limit_l_min -14
_diffrn_reflns_number 13693
_diffrn_reflns_theta_full 25.00
_diffrn_reflns_theta_max 25.00
_diffrn_reflns_theta_min 2.26
_diffrn_standards_decay_% 0
_diffrn_standards_interval_count 0
_diffrn_standards_interval_time 0
_diffrn_standards_number 0
_exptl_absorpt_coefficient_mu 1.028
_exptl_absorpt_correction_T_max 0.9042
_exptl_absorpt_correction_T_min 0.8695
_exptl_absorpt_correction_type multi-scan
_exptl_absorpt_process_details 'SADABS, Bruker(2000)'
_exptl_crystal_colour green
_exptl_crystal_density_diffrn 1.583
_exptl_crystal_density_method 'not measured'
_exptl_crystal_description block
_exptl_crystal_F_000 1364
_exptl_crystal_size_max 0.14
_exptl_crystal_size_mid 0.12
_exptl_crystal_size_min 0.10
_refine_diff_density_max 0.476
_refine_diff_density_min -0.346
_refine_diff_density_rms 0.056
_refine_ls_extinction_method none
_refine_ls_goodness_of_fit_ref 1.052
_refine_ls_hydrogen_treatment constr
_refine_ls_matrix_type full
_refine_ls_number_parameters 379
_refine_ls_number_reflns 4926
_refine_ls_number_restraints 0
_refine_ls_restrained_S_all 1.052
_refine_ls_R_factor_all 0.0535
_refine_ls_R_factor_gt 0.0396
_refine_ls_shift/su_max 0.001
_refine_ls_shift/su_mean 0.000
_refine_ls_structure_factor_coef Fsqd
_refine_ls_weighting_details 'calc w=1/[\s^2^(Fo^2^)+(0.0642P)^2^] where P=(Fo^2^+2Fc^2^)/3'
_refine_ls_weighting_scheme calc
_refine_ls_wR_factor_gt 0.1086
_refine_ls_wR_factor_ref 0.1143
_reflns_number_gt 3757
_reflns_number_total 4926
_reflns_threshold_expression >2sigma(I)
_cod_data_source_file c2dt32281a.txt
_cod_data_source_block 10
_cod_depositor_comments
;
The following automatic conversions were performed:

'_symmetry_cell_setting' value 'Monoclinic' changed to 'monoclinic'
according to /home/saulius/struct/CIF-dictionaries/cif_core.dic
dictionary named 'cif_core.dic' version 2.4.2 from 2011-04-26.

Automatic conversion script
Id: cif_fix_values 1891 2012-01-12 08:04:46Z andrius 
;
_cod_original_sg_symbol_H-M 'P 21/c'
_cod_database_code 7022303

loop_
_symmetry_equiv_pos_as_xyz
'x, y, z'
'-x, y+1/2, -z+1/2'
'-x, -y, -z'
'x, -y-1/2, z-1/2'

loop_
_atom_site_label
_atom_site_type_symbol
_atom_site_fract_x
_atom_site_fract_y
_atom_site_fract_z
_atom_site_U_iso_or_equiv
_atom_site_adp_type
_atom_site_occupancy
_atom_site_symmetry_multiplicity
_atom_site_calc_flag
_atom_site_refinement_flags
Cu1 Cu 0.25844(2) 0.09271(4) 0.42032(2) 0.04777(15) Uani 1 1 d .
C1 C 0.2942(2) -0.0312(4) 0.2886(2) 0.0594(8) Uani 1 1 d .
H1 H 0.2506 0.0239 0.2550 0.071 Uiso 1 1 calc R
C2 C 0.3317(2) -0.1197(4) 0.2549(2) 0.0646(9) Uani 1 1 d .
H2 H 0.3148 -0.1239 0.1994 0.078 Uiso 1 1 calc R
C3 C 0.3949(2) -0.2024(4) 0.3045(2) 0.0681(10) Uani 1 1 d .
H3 H 0.4217 -0.2636 0.2831 0.082 Uiso 1 1 calc R
C4 C 0.41837(19) -0.1945(3) 0.3861(2) 0.0600(8) Uani 1 1 d .
H4 H 0.4603 -0.2517 0.4203 0.072 Uiso 1 1 calc R
C5 C 0.37920(17) -0.1007(3) 0.41712(18) 0.0442(7) Uani 1 1 d .
C6 C 0.40222(17) -0.0785(3) 0.50369(18) 0.0456(7) Uani 1 1 d .
C7 C 0.46340(19) -0.1533(3) 0.5629(2) 0.0589(8) Uani 1 1 d .
H7 H 0.4926 -0.2229 0.5495 0.071 Uiso 1 1 calc R
C8 C 0.4806(2) -0.1233(4) 0.6422(2) 0.0693(10) Uani 1 1 d .
H8 H 0.5207 -0.1740 0.6830 0.083 Uiso 1 1 calc R
C9 C 0.4385(2) -0.0193(4) 0.66040(19) 0.0624(9) Uani 1 1 d .
H9 H 0.4508 0.0044 0.7136 0.075 Uiso 1 1 calc R
C10 C 0.37701(19) 0.0512(3) 0.59875(19) 0.0544(8) Uani 1 1 d .
H10 H 0.3474 0.1210 0.6114 0.065 Uiso 1 1 calc R
C11 C 0.1720(2) -0.2011(4) 0.3906(2) 0.0660(9) Uani 1 1 d .
H11 H 0.1968 -0.2200 0.3554 0.079 Uiso 1 1 calc R
C12 C 0.1283(2) -0.3068(4) 0.4073(2) 0.0751(10) Uani 1 1 d .
H12 H 0.1230 -0.3945 0.3829 0.090 Uiso 1 1 calc R
C13 C 0.0931(2) -0.2818(4) 0.4599(2) 0.0761(10) Uani 1 1 d .
H13 H 0.0641 -0.3523 0.4728 0.091 Uiso 1 1 calc R
C14 C 0.1014(2) -0.1491(4) 0.4940(2) 0.0646(9) Uani 1 1 d .
H14 H 0.0778 -0.1296 0.5302 0.078 Uiso 1 1 calc R
C15 C 0.14424(17) -0.0465(3) 0.47443(17) 0.0478(7) Uani 1 1 d .
C16 C 0.15508(17) 0.0992(3) 0.50613(17) 0.0464(7) Uani 1 1 d .
C17 C 0.1214(2) 0.1482(4) 0.5574(2) 0.0616(8) Uani 1 1 d .
H17 H 0.0898 0.0888 0.5743 0.074 Uiso 1 1 calc R
C18 C 0.1348(2) 0.2853(4) 0.5836(2) 0.0718(10) Uani 1 1 d .
H18 H 0.1124 0.3191 0.6184 0.086 Uiso 1 1 calc R
C19 C 0.1810(2) 0.3719(4) 0.5586(2) 0.0641(9) Uani 1 1 d .
H19 H 0.1900 0.4652 0.5757 0.077 Uiso 1 1 calc R
C20 C 0.21390(18) 0.3187(3) 0.50771(19) 0.0546(8) Uani 1 1 d .
H20 H 0.2454 0.3774 0.4904 0.066 Uiso 1 1 calc R
C21 C 0.16377(17) 0.3026(3) 0.30202(16) 0.0435(7) Uani 1 1 d .
H21 H 0.1199 0.2497 0.3024 0.052 Uiso 1 1 calc R
C22 C 0.14701(19) 0.4248(3) 0.25550(18) 0.0491(7) Uani 1 1 d .
C23 C 0.2136(2) 0.5009(3) 0.2563(2) 0.0637(9) Uani 1 1 d .
H23 H 0.2055 0.5837 0.2266 0.076 Uiso 1 1 calc R
C24 C 0.2915(2) 0.4536(4) 0.3009(2) 0.0705(10) Uani 1 1 d .
H24 H 0.3365 0.5038 0.3011 0.085 Uiso 1 1 calc R
C25 C 0.30309(19) 0.3323(4) 0.34525(19) 0.0586(8) Uani 1 1 d .
H25 H 0.3562 0.3012 0.3755 0.070 Uiso 1 1 calc R
Cl1 Cl 0.41861(5) 0.03158(9) 0.09781(5) 0.0653(2) Uani 1 1 d .
Cl2 Cl 0.05676(5) 0.87535(8) 0.16379(5) 0.0571(2) Uani 1 1 d .
N1 N 0.31719(14) -0.0202(2) 0.36807(14) 0.0474(6) Uani 1 1 d .
N2 N 0.35887(14) 0.0220(2) 0.52188(14) 0.0460(6) Uani 1 1 d .
N3 N 0.18021(15) -0.0726(3) 0.42283(14) 0.0490(6) Uani 1 1 d .
N4 N 0.20170(14) 0.1836(2) 0.48211(14) 0.0466(6) Uani 1 1 d .
N5 N 0.23972(13) 0.2582(2) 0.34585(14) 0.0443(6) Uani 1 1 d .
N6 N 0.06785(17) 0.4651(3) 0.21051(16) 0.0668(8) Uani 1 1 d .
H6A H 0.0583 0.5399 0.1815 0.080 Uiso 1 1 calc R
H6B H 0.0277 0.4155 0.2113 0.080 Uiso 1 1 calc R
O1 O 0.35799(17) -0.0742(3) 0.0741(2) 0.1001(10) Uani 1 1 d .
O2 O 0.40798(17) 0.1253(3) 0.03373(17) 0.1002(10) Uani 1 1 d .
O3 O 0.49907(15) -0.0264(3) 0.13127(18) 0.0939(9) Uani 1 1 d .
O4 O 0.4079(2) 0.1176(3) 0.15911(18) 0.1069(10) Uani 1 1 d .
O5 O 0.0207(3) 0.7767(4) 0.1948(3) 0.1618(18) Uani 1 1 d .
O6 O 0.12939(17) 0.8171(4) 0.1642(2) 0.1094(10) Uani 1 1 d .
O7 O 0.0081(3) 0.9161(4) 0.0869(2) 0.1528(17) Uani 1 1 d .
O8 O 0.0757(2) 0.9982(3) 0.2137(2) 0.1143(11) Uani 1 1 d .

loop_
_atom_site_aniso_label
_atom_site_aniso_U_11
_atom_site_aniso_U_22
_atom_site_aniso_U_33
_atom_site_aniso_U_23
_atom_site_aniso_U_13
_atom_site_aniso_U_12
Cu1 0.0523(2) 0.0491(2) 0.0493(2) 0.01109(16) 0.02815(19) 0.01411(16)
C1 0.0621(19) 0.067(2) 0.056(2) 0.0083(17) 0.0301(16) 0.0070(17)
C2 0.077(2) 0.068(2) 0.061(2) -0.0086(18) 0.042(2) -0.0068(19)
C3 0.071(2) 0.060(2) 0.090(3) -0.017(2) 0.050(2) -0.0019(18)
C4 0.0536(18) 0.0495(19) 0.078(2) -0.0011(17) 0.0272(17) 0.0103(15)
C5 0.0425(15) 0.0360(15) 0.0578(18) 0.0045(13) 0.0242(14) -0.0007(12)
C6 0.0411(15) 0.0351(16) 0.0588(19) 0.0085(13) 0.0182(14) -0.0012(12)
C7 0.0565(19) 0.0478(18) 0.069(2) 0.0099(16) 0.0219(17) 0.0100(15)
C8 0.062(2) 0.062(2) 0.066(2) 0.0211(18) 0.0080(18) 0.0045(18)
C9 0.069(2) 0.065(2) 0.0443(19) 0.0075(16) 0.0128(16) -0.0082(18)
C10 0.0585(19) 0.0503(19) 0.0509(19) -0.0014(15) 0.0183(16) -0.0013(15)
C11 0.078(2) 0.065(2) 0.062(2) -0.0133(18) 0.0353(18) -0.0109(19)
C12 0.092(3) 0.055(2) 0.078(2) -0.0101(19) 0.034(2) -0.018(2)
C13 0.084(3) 0.069(3) 0.081(3) 0.008(2) 0.039(2) -0.019(2)
C14 0.070(2) 0.070(2) 0.063(2) 0.0066(19) 0.0370(18) -0.0058(18)
C15 0.0448(16) 0.0564(19) 0.0430(16) 0.0052(14) 0.0184(13) -0.0003(14)
C16 0.0430(15) 0.0553(19) 0.0408(16) 0.0060(14) 0.0166(13) 0.0079(13)
C17 0.0587(19) 0.074(2) 0.061(2) 0.0011(18) 0.0341(17) 0.0041(17)
C18 0.081(2) 0.084(3) 0.064(2) -0.007(2) 0.043(2) 0.017(2)
C19 0.070(2) 0.060(2) 0.058(2) -0.0117(17) 0.0214(18) 0.0111(18)
C20 0.0507(17) 0.051(2) 0.060(2) 0.0031(16) 0.0202(15) 0.0051(15)
C21 0.0463(16) 0.0416(16) 0.0474(16) 0.0012(13) 0.0239(14) 0.0014(13)
C22 0.0606(19) 0.0447(17) 0.0448(17) 0.0018(13) 0.0243(15) 0.0115(15)
C23 0.083(2) 0.048(2) 0.065(2) 0.0131(16) 0.0345(19) -0.0027(18)
C24 0.073(2) 0.065(2) 0.077(2) 0.0091(19) 0.033(2) -0.0216(19)
C25 0.0446(17) 0.069(2) 0.059(2) 0.0058(17) 0.0171(15) -0.0022(16)
Cl1 0.0580(5) 0.0602(5) 0.0686(6) 0.0069(4) 0.0161(4) -0.0037(4)
Cl2 0.0575(5) 0.0524(5) 0.0647(5) 0.0125(4) 0.0280(4) 0.0094(4)
N1 0.0509(14) 0.0501(14) 0.0486(15) 0.0077(12) 0.0276(12) 0.0102(12)
N2 0.0474(13) 0.0412(13) 0.0467(15) 0.0039(11) 0.0160(11) 0.0023(11)
N3 0.0515(14) 0.0506(15) 0.0478(14) -0.0045(12) 0.0229(12) -0.0048(12)
N4 0.0469(13) 0.0476(15) 0.0471(14) 0.0032(11) 0.0206(11) 0.0069(11)
N5 0.0430(13) 0.0451(14) 0.0476(14) 0.0053(11) 0.0212(11) 0.0050(11)
N6 0.0669(18) 0.0711(19) 0.0633(18) 0.0212(15) 0.0272(15) 0.0235(15)
O1 0.0743(17) 0.0708(18) 0.147(3) -0.0078(17) 0.0364(18) -0.0154(14)
O2 0.0864(19) 0.129(2) 0.0746(18) 0.0354(17) 0.0219(15) -0.0132(17)
O3 0.0613(15) 0.0814(18) 0.113(2) -0.0050(16) 0.0077(15) 0.0085(14)
O4 0.131(3) 0.099(2) 0.088(2) -0.0082(17) 0.0414(19) 0.0220(19)
O5 0.183(4) 0.090(2) 0.291(5) 0.045(3) 0.177(4) 0.003(2)
O6 0.0743(17) 0.125(3) 0.130(3) -0.018(2) 0.0425(18) 0.0214(18)
O7 0.170(4) 0.140(3) 0.090(2) 0.006(2) -0.009(2) 0.065(3)
O8 0.147(3) 0.088(2) 0.120(3) -0.0323(19) 0.066(2) -0.0043(19)

loop_
_atom_type_symbol
_atom_type_description
_atom_type_scat_dispersion_real
_atom_type_scat_dispersion_imag
_atom_type_scat_source
C C 0.0033 0.0016 'International Tables Vol C Tables 4.2.6.8 and 6.1.1.4'
H H 0.0000 0.0000 'International Tables Vol C Tables 4.2.6.8 and 6.1.1.4'
Cl Cl 0.1484 0.1585 'International Tables Vol C Tables 4.2.6.8 and 6.1.1.4'
Cu Cu 0.3201 1.2651 'International Tables Vol C Tables 4.2.6.8 and 6.1.1.4'
N N 0.0061 0.0033 'International Tables Vol C Tables 4.2.6.8 and 6.1.1.4'
O O 0.0106 0.0060 'International Tables Vol C Tables 4.2.6.8 and 6.1.1.4'

loop_
_geom_angle_atom_site_label_1
_geom_angle_atom_site_label_2
_geom_angle_atom_site_label_3
_geom_angle
N4 Cu1 N1 172.36(10)
N4 Cu1 N5 93.35(9)
N1 Cu1 N5 94.29(9)
N4 Cu1 N2 94.99(9)
N1 Cu1 N2 79.82(10)
N5 Cu1 N2 133.96(9)
N4 Cu1 N3 79.64(10)
N1 Cu1 N3 95.08(10)
N5 Cu1 N3 131.50(9)
N2 Cu1 N3 94.54(9)
N1 C1 C2 122.8(3)
N1 C1 H1 118.6
C2 C1 H1 118.6
C1 C2 C3 118.4(3)
C1 C2 H2 120.8
C3 C2 H2 120.8
C2 C3 C4 119.6(3)
C2 C3 H3 120.2
C4 C3 H3 120.2
C3 C4 C5 119.5(3)
C3 C4 H4 120.2
C5 C4 H4 120.2
N1 C5 C4 120.6(3)
N1 C5 C6 115.4(2)
C4 C5 C6 124.0(3)
N2 C6 C7 121.4(3)
N2 C6 C5 115.0(2)
C7 C6 C5 123.6(3)
C8 C7 C6 118.9(3)
C8 C7 H7 120.5
C6 C7 H7 120.5
C9 C8 C7 119.5(3)
C9 C8 H8 120.2
C7 C8 H8 120.2
C8 C9 C10 119.2(3)
C8 C9 H9 120.4
C10 C9 H9 120.4
N2 C10 C9 122.0(3)
N2 C10 H10 119.0
C9 C10 H10 119.0
N3 C11 C12 122.8(3)
N3 C11 H11 118.6
C12 C11 H11 118.6
C13 C12 C11 119.3(3)
C13 C12 H12 120.3
C11 C12 H12 120.3
C12 C13 C14 118.5(3)
C12 C13 H13 120.8
C14 C13 H13 120.8
C15 C14 C13 120.1(3)
C15 C14 H14 120.0
C13 C14 H14 120.0
N3 C15 C14 121.2(3)
N3 C15 C16 114.6(3)
C14 C15 C16 124.2(3)
N4 C16 C17 120.8(3)
N4 C16 C15 115.4(2)
C17 C16 C15 123.8(3)
C18 C17 C16 119.6(3)
C18 C17 H17 120.2
C16 C17 H17 120.2
C19 C18 C17 119.9(3)
C19 C18 H18 120.0
C17 C18 H18 120.0
C18 C19 C20 118.8(3)
C18 C19 H19 120.6
C20 C19 H19 120.6
N4 C20 C19 121.8(3)
N4 C20 H20 119.1
C19 C20 H20 119.1
N5 C21 C22 123.0(3)
N5 C21 H21 118.5
C22 C21 H21 118.5
N6 C22 C23 122.1(3)
N6 C22 C21 120.8(3)
C23 C22 C21 117.0(3)
C24 C23 C22 119.6(3)
C24 C23 H23 120.2
C22 C23 H23 120.2
C23 C24 C25 120.0(3)
C23 C24 H24 120.0
C25 C24 H24 120.0
N5 C25 C24 121.3(3)
N5 C25 H25 119.4
C24 C25 H25 119.3
O1 Cl1 O2 111.27(19)
O1 Cl1 O3 111.77(17)
O2 Cl1 O3 111.91(19)
O1 Cl1 O4 108.3(2)
O2 Cl1 O4 105.27(19)
O3 Cl1 O4 107.94(19)
O7 Cl2 O5 113.7(3)
O7 Cl2 O6 108.6(2)
O5 Cl2 O6 108.0(2)
O7 Cl2 O8 108.0(2)
O5 Cl2 O8 108.8(3)
O6 Cl2 O8 109.6(2)
C1 N1 C5 119.0(3)
C1 N1 Cu1 124.6(2)
C5 N1 Cu1 116.02(19)
C10 N2 C6 118.9(3)
C10 N2 Cu1 128.3(2)
C6 N2 Cu1 112.24(19)
C11 N3 C15 118.1(3)
C11 N3 Cu1 128.8(2)
C15 N3 Cu1 112.27(19)
C16 N4 C20 119.1(3)
C16 N4 Cu1 116.48(19)
C20 N4 Cu1 124.0(2)
C21 N5 C25 119.1(2)
C21 N5 Cu1 120.22(18)
C25 N5 Cu1 120.4(2)
C22 N6 H6A 120.0
C22 N6 H6B 120.0
H6A N6 H6B 120.0

loop_
_geom_bond_atom_site_label_1
_geom_bond_atom_site_label_2
_geom_bond_distance
Cu1 N4 1.984(2)
Cu1 N1 1.985(2)
Cu1 N5 2.011(2)
Cu1 N2 2.097(2)
Cu1 N3 2.108(2)
C1 N1 1.338(4)
C1 C2 1.362(4)
C1 H1 0.9300
C2 C3 1.370(5)
C2 H2 0.9300
C3 C4 1.372(5)
C3 H3 0.9300
C4 C5 1.382(4)
C4 H4 0.9300
C5 N1 1.343(3)
C5 C6 1.474(4)
C6 N2 1.348(4)
C6 C7 1.380(4)
C7 C8 1.379(5)
C7 H7 0.9300
C8 C9 1.357(5)
C8 H8 0.9300
C9 C10 1.383(4)
C9 H9 0.9300
C10 N2 1.331(4)
C10 H10 0.9300
C11 N3 1.335(4)
C11 C12 1.373(5)
C11 H11 0.9300
C12 C13 1.359(5)
C12 H12 0.9300
C13 C14 1.384(5)
C13 H13 0.9300
C14 C15 1.367(4)
C14 H14 0.9300
C15 N3 1.354(4)
C15 C16 1.479(4)
C16 N4 1.345(4)
C16 C17 1.376(4)
C17 C18 1.372(5)
C17 H17 0.9300
C18 C19 1.362(5)
C18 H18 0.9300
C19 C20 1.375(4)
C19 H19 0.9300
C20 N4 1.350(4)
C20 H20 0.9300
C21 N5 1.331(3)
C21 C22 1.395(4)
C21 H21 0.9300
C22 N6 1.368(4)
C22 C23 1.382(4)
C23 C24 1.369(5)
C23 H23 0.9300
C24 C25 1.372(5)
C24 H24 0.9300
C25 N5 1.332(4)
C25 H25 0.9300
Cl1 O1 1.407(3)
Cl1 O2 1.416(3)
Cl1 O3 1.421(3)
Cl1 O4 1.454(3)
Cl2 O7 1.372(3)
Cl2 O5 1.376(3)
Cl2 O6 1.402(3)
Cl2 O8 1.431(3)
N6 H6A 0.8600
N6 H6B 0.8600
